data_4330334
loop_
_publ_author_name
'Yanmei Chen'
'Lei Li'
'Zhou Chen'
'Yonglu Liu'
'Hailiang Hu'
'Wenqian Chen'
'Wei Liu'
'Yahong Li'
'Tao Lei'
'Yanyuan Cao'
'Zhenghui Kang'
'Miaoshui Lin'
'Wu Li'

_publ_section_title
;
 Metal-Mediated Controllable Creation of Secondary, Tertiary, and
 Quaternary Carbon Centers: A Powerful Strategy for the Synthesis of Iron,
 Cobalt, and Copper Complexes with in Situ Generated Substituted
 1-Pyridineimidazo[1,5-a]pyridine Ligands
;
_journal_name_full 'Inorganic Chemistry'
_journal_page_first 9705
_journal_page_last 9713
_journal_paper_doi 10.1021/ic300949y
_journal_volume 51
_journal_year 2012
_chemical_absolute_configuration ad
_chemical_formula_moiety 'C84 H56 Cl5 Cu4 N20, Cl3 Cu2, 2(Cl2 Cu)'
_chemical_formula_sum 'C84 H56 Cl12 Cu8 N20'
_chemical_formula_weight 2279.21
_chemical_name_systematic
; 
 ? 
;
_space_group_IT_number 20
_symmetry_cell_setting orthorhombic
_symmetry_space_group_name_Hall 'C 2c 2'
_symmetry_space_group_name_H-M 'C 2 2 21'
_atom_sites_solution_hydrogens geom
_atom_sites_solution_primary direct
_atom_sites_solution_secondary difmap
_audit_creation_method SHELXL-97
_cell_angle_alpha 90.00
_cell_angle_beta 90.00
_cell_angle_gamma 90.00
_cell_formula_units_Z 4
_cell_length_a 14.9373(17)
_cell_length_b 16.3418(18)
_cell_length_c 34.928(4)
_cell_measurement_reflns_used 2783
_cell_measurement_temperature 296(2)
_cell_measurement_theta_max 21.682
_cell_measurement_theta_min 2.975
_cell_volume 8526.0(17)
_computing_structure_refinement 'SHELXL-97 (Sheldrick, 2008)'
_computing_structure_solution 'SHELXS-97 (Sheldrick, 2008)'
_diffrn_ambient_temperature 296(2)
_diffrn_measured_fraction_theta_full 0.993
_diffrn_measured_fraction_theta_max 0.993
_diffrn_radiation_monochromator graphite
_diffrn_radiation_source 'fine-focus sealed tube'
_diffrn_radiation_type MoK\a
_diffrn_radiation_wavelength 0.71073
_diffrn_reflns_av_R_equivalents 0.0553
_diffrn_reflns_av_sigmaI/netI 0.0793
_diffrn_reflns_limit_h_max 18
_diffrn_reflns_limit_h_min -18
_diffrn_reflns_limit_k_max 20
_diffrn_reflns_limit_k_min -18
_diffrn_reflns_limit_l_max 42
_diffrn_reflns_limit_l_min -36
_diffrn_reflns_number 18240
_diffrn_reflns_theta_full 25.80
_diffrn_reflns_theta_max 25.80
_diffrn_reflns_theta_min 1.85
_exptl_absorpt_coefficient_mu 2.391
_exptl_absorpt_correction_T_max 0.7960
_exptl_absorpt_correction_T_min 0.5863
_exptl_absorpt_correction_type multi-scan
_exptl_absorpt_process_details sadabs
_exptl_crystal_colour green
_exptl_crystal_density_diffrn 1.776
_exptl_crystal_description platy
_exptl_crystal_F_000 4544
_exptl_crystal_size_max 0.25
_exptl_crystal_size_mid 0.10
_exptl_crystal_size_min 0.10
_refine_diff_density_max 1.050
_refine_diff_density_min -1.500
_refine_diff_density_rms 0.147
_refine_ls_abs_structure_details 'Flack H D (1983), 3655 Friedel pairs'
_refine_ls_abs_structure_Flack 0.48(3)
_refine_ls_extinction_method none
_refine_ls_goodness_of_fit_ref 1.074
_refine_ls_hydrogen_treatment constr
_refine_ls_matrix_type full
_refine_ls_number_parameters 560
_refine_ls_number_reflns 8149
_refine_ls_number_restraints 0
_refine_ls_restrained_S_all 1.074
_refine_ls_R_factor_all 0.1189
_refine_ls_R_factor_gt 0.0884
_refine_ls_shift/su_max 0.000
_refine_ls_shift/su_mean 0.000
_refine_ls_structure_factor_coef Fsqd
_refine_ls_weighting_details 'calc w=1/[\s^2^(Fo^2^)+(0.1184P)^2^+93.9073P] where P=(Fo^2^+2Fc^2^)/3'
_refine_ls_weighting_scheme calc
_refine_ls_wR_factor_gt 0.2300
_refine_ls_wR_factor_ref 0.2490
_reflns_number_gt 5977
_reflns_number_total 8149
_reflns_threshold_expression >2sigma(I)
_cod_data_source_file ic300949y_L3-CuB.cif
_cod_data_source_block t
_cod_original_cell_volume 8526.0(16)
_cod_database_code 4330334

loop_
_symmetry_equiv_pos_as_xyz
'x, y, z'
'-x, -y, z+1/2'
'-x, y, -z+1/2'
'x, -y, -z'
'x+1/2, y+1/2, z'
'-x+1/2, -y+1/2, z+1/2'
'-x+1/2, y+1/2, -z+1/2'
'x+1/2, -y+1/2, -z'

loop_
_atom_site_label
_atom_site_type_symbol
_atom_site_fract_x
_atom_site_fract_y
_atom_site_fract_z
_atom_site_U_iso_or_equiv
_atom_site_adp_type
_atom_site_occupancy
_atom_site_symmetry_multiplicity
_atom_site_calc_flag
_atom_site_refinement_flags
Cu1 Cu 0.72786(8) 0.68255(9) 0.04365(4) 0.0381(3) Uani 1 1 d .
Cl1 Cl 0.7592(2) 0.8403(2) 0.27992(9) 0.0601(9) Uani 1 1 d .
N1 N 0.8512(6) 0.6444(6) 0.0225(3) 0.037(2) Uani 1 1 d .
C1 C 0.9197(7) 0.6698(8) 0.0436(4) 0.043(3) Uani 1 1 d .
Cu2 Cu 0.66075(13) 0.86052(10) 0.23038(4) 0.0505(4) Uani 1 1 d .
Cl2 Cl 0.2360(3) 1.0024(4) 0.08739(16) 0.1002(17) Uani 1 1 d .
N2 N 0.8060(6) 0.7214(6) 0.0851(3) 0.036(2) Uani 1 1 d .
C2 C 1.0071(9) 0.6586(11) 0.0312(4) 0.064(4) Uani 1 1 d .
H2 H 1.0549 0.6789 0.0454 0.076 Uiso 1 1 calc R
Cu3 Cu 0.36356(13) 1.01721(13) 0.11020(6) 0.0661(5) Uani 1 1 d .
Cl3 Cl 0.4924(3) 1.0402(3) 0.12949(14) 0.0785(12) Uani 1 1 d .
N3 N 0.9393(6) 0.7443(7) 0.1088(3) 0.044(2) Uani 1 1 d .
C3 C 1.0218(9) 0.6159(10) -0.0032(4) 0.062(4) Uani 1 1 d .
H3 H 1.0800 0.6047 -0.0110 0.074 Uiso 1 1 calc R
Cl4 Cl 0.5000 0.8353(3) 0.2500 0.0522(11) Uani 1 2 d S
Cu4 Cu 0.9589(5) 0.0047(5) 0.1816(2) 0.264(3) Uani 1 1 d .
N4 N 0.6216(6) 0.6367(8) 0.0128(3) 0.046(3) Uani 1 1 d .
C4 C 0.9543(9) 0.5915(10) -0.0244(4) 0.058(4) Uani 1 1 d .
H4 H 0.9635 0.5678 -0.0483 0.069 Uiso 1 1 calc R
N5 N 0.6290(6) 0.7168(6) 0.0771(3) 0.037(2) Uani 1 1 d .
Cl5 Cl 0.73838(18) 0.8016(2) -0.00200(9) 0.0486(8) Uani 1 1 d .
C5 C 0.8669(8) 0.6028(9) -0.0096(4) 0.051(3) Uani 1 1 d .
H5 H 0.8186 0.5803 -0.0228 0.062 Uiso 1 1 calc R
N6 N 0.4860(6) 0.7410(5) 0.0848(3) 0.032(2) Uani 1 1 d .
C6 C 0.8949(7) 0.7105(8) 0.0782(3) 0.038(3) Uani 1 1 d .
Cl6 Cl 0.9536(10) 0.0453(10) 0.1268(4) 0.260(7) Uani 1 1 d .
N10 N 0.6697(7) 0.7453(6) 0.2079(2) 0.040(2) Uani 1 1 d .
Cl7 Cl 1.0000 -0.0436(6) 0.2500 0.239(10) Uani 1 2 d S
C7 C 1.0307(9) 0.7483(11) 0.1170(5) 0.069(5) Uani 1 1 d .
H7 H 1.0728 0.7264 0.1002 0.083 Uiso 1 1 calc R
N7 N 0.6450(7) 0.9816(7) 0.2404(3) 0.047(3) Uani 1 1 d .
C8 C 1.0557(10) 0.7839(11) 0.1491(5) 0.065(4) Uani 1 1 d .
H8 H 1.1168 0.7891 0.1535 0.078 Uiso 1 1 calc R
N8 N 0.6817(6) 0.9018(6) 0.1793(2) 0.037(2) Uani 1 1 d .
C9 C 0.9999(12) 0.8132(11) 0.1757(5) 0.072(5) Uani 1 1 d .
H9 H 1.0223 0.8381 0.1977 0.087 Uiso 1 1 calc R
N9 N 0.7026(6) 1.0043(6) 0.1393(3) 0.037(2) Uani 1 1 d .
C10 C 0.9079(9) 0.8061(10) 0.1702(4) 0.055(4) Uani 1 1 d .
H10 H 0.8678 0.8222 0.1891 0.066 Uiso 1 1 calc R
C11 C 0.8775(8) 0.7740(9) 0.1355(3) 0.045(3) Uani 1 1 d .
C12 C 0.7921(6) 0.7575(7) 0.1194(3) 0.033(2) Uani 1 1 d .
C13 C 0.7009(7) 0.7772(7) 0.1368(3) 0.032(2) Uani 1 1 d .
C14 C 0.5406(7) 0.6606(6) 0.0253(3) 0.030(2) Uani 1 1 d .
C15 C 0.4630(8) 0.6419(10) 0.0059(4) 0.057(4) Uani 1 1 d .
H15 H 0.4086 0.6600 0.0157 0.069 Uiso 1 1 calc R
C16 C 0.4633(9) 0.5989(10) -0.0264(4) 0.059(4) Uani 1 1 d .
H16 H 0.4105 0.5829 -0.0383 0.071 Uiso 1 1 calc R
C17 C 0.5502(8) 0.5780(11) -0.0422(4) 0.066(5) Uani 1 1 d .
H17 H 0.5562 0.5539 -0.0662 0.079 Uiso 1 1 calc R
C18 C 0.6222(8) 0.5956(11) -0.0200(4) 0.062(4) Uani 1 1 d .
H18 H 0.6775 0.5770 -0.0286 0.075 Uiso 1 1 calc R
C19 C 0.5488(7) 0.7051(7) 0.0619(3) 0.032(2) Uani 1 1 d .
C20 C 0.3930(8) 0.7504(8) 0.0817(4) 0.047(3) Uani 1 1 d .
H20 H 0.3629 0.7304 0.0604 0.056 Uiso 1 1 calc R
C21 C 0.3479(8) 0.7883(9) 0.1096(4) 0.056(4) Uani 1 1 d .
H21 H 0.2863 0.7954 0.1073 0.068 Uiso 1 1 calc R
C22 C 0.3937(10) 0.8187(10) 0.1435(4) 0.062(4) Uani 1 1 d .
H22 H 0.3613 0.8424 0.1634 0.074 Uiso 1 1 calc R
C23 C 0.4837(9) 0.8122(10) 0.1460(4) 0.054(4) Uani 1 1 d .
H23 H 0.5134 0.8319 0.1675 0.065 Uiso 1 1 calc R
C24 C 0.5322(8) 0.7761(7) 0.1163(3) 0.036(3) Uani 1 1 d .
C25 C 0.6219(7) 0.7586(7) 0.1097(3) 0.033(2) Uani 1 1 d .
C38 C 0.6864(7) 0.7193(6) 0.1729(3) 0.033(2) Uani 1 1 d .
C39 C 0.6912(10) 0.6366(8) 0.1642(3) 0.050(3) Uani 1 1 d .
H39 H 0.7037 0.6201 0.1392 0.060 Uiso 1 1 calc R
C40 C 0.6778(10) 0.5800(8) 0.1917(4) 0.053(3) Uani 1 1 d .
H40 H 0.6831 0.5245 0.1863 0.064 Uiso 1 1 calc R
C41 C 0.6564(11) 0.6060(8) 0.2276(4) 0.061(4) Uani 1 1 d .
H41 H 0.6446 0.5684 0.2470 0.073 Uiso 1 1 calc R
C42 C 0.6525(11) 0.6901(9) 0.2350(4) 0.061(4) Uani 1 1 d .
H42 H 0.6375 0.7079 0.2594 0.073 Uiso 1 1 calc R
C26 C 0.6586(8) 1.0313(7) 0.2107(3) 0.042(3) Uani 1 1 d .
C27 C 0.6499(10) 1.1154(9) 0.2130(4) 0.057(4) Uani 1 1 d .
H27 H 0.6626 1.1489 0.1922 0.069 Uiso 1 1 calc R
C28 C 0.6212(11) 1.1483(8) 0.2481(4) 0.058(4) Uani 1 1 d .
H28 H 0.6144 1.2045 0.2509 0.070 Uiso 1 1 calc R
C29 C 0.6037(10) 1.0981(10) 0.2774(4) 0.061(4) Uani 1 1 d .
H29 H 0.5822 1.1190 0.3004 0.073 Uiso 1 1 calc R
C30 C 0.6178(9) 1.0151(10) 0.2733(4) 0.059(4) Uani 1 1 d .
H30 H 0.6078 0.9811 0.2942 0.070 Uiso 1 1 calc R
C31 C 0.6831(8) 0.9843(7) 0.1767(3) 0.040(3) Uani 1 1 d .
C32 C 0.7126(8) 1.0774(9) 0.1224(4) 0.048(3) Uani 1 1 d .
H32 H 0.7116 1.1248 0.1371 0.058 Uiso 1 1 calc R
C33 C 0.7240(11) 1.0822(10) 0.0848(4) 0.063(4) Uani 1 1 d .
H33 H 0.7265 1.1332 0.0730 0.076 Uiso 1 1 calc R
C34 C 0.7326(10) 1.0094(10) 0.0621(4) 0.062(4) Uani 1 1 d .
H34 H 0.7412 1.0132 0.0358 0.074 Uiso 1 1 calc R
C35 C 0.7283(9) 0.9365(8) 0.0789(3) 0.047(3) Uani 1 1 d .
H35 H 0.7355 0.8887 0.0647 0.056 Uiso 1 1 calc R
C36 C 0.7124(8) 0.9335(8) 0.1189(3) 0.041(3) Uani 1 1 d .
C37 C 0.7004(7) 0.8681(8) 0.1446(3) 0.039(3) Uani 1 1 d .

loop_
_atom_site_aniso_label
_atom_site_aniso_U_11
_atom_site_aniso_U_22
_atom_site_aniso_U_33
_atom_site_aniso_U_23
_atom_site_aniso_U_13
_atom_site_aniso_U_12
Cu1 0.0233(6) 0.0582(9) 0.0328(7) -0.0090(7) -0.0015(6) -0.0011(6)
Cl1 0.0502(19) 0.081(3) 0.0487(18) -0.0101(16) -0.0079(14) 0.0121(17)
N1 0.027(5) 0.048(5) 0.035(5) 0.003(4) -0.005(4) -0.004(4)
C1 0.029(5) 0.059(8) 0.041(6) 0.011(6) 0.000(5) 0.009(5)
Cu2 0.0821(12) 0.0425(8) 0.0269(7) 0.0007(6) 0.0031(7) -0.0072(8)
Cl2 0.076(3) 0.121(4) 0.104(3) -0.066(3) -0.024(3) 0.003(3)
N2 0.024(4) 0.040(5) 0.042(5) -0.005(4) -0.004(4) -0.010(4)
C2 0.028(6) 0.107(13) 0.055(8) 0.007(8) 0.003(6) 0.007(7)
Cu3 0.0615(11) 0.0772(13) 0.0597(11) -0.0126(10) -0.0081(9) -0.0011(10)
Cl3 0.060(2) 0.087(3) 0.089(3) 0.007(2) -0.010(2) -0.008(2)
N3 0.028(5) 0.054(6) 0.050(6) -0.002(5) -0.014(4) -0.004(5)
C3 0.045(7) 0.092(12) 0.049(8) 0.019(8) 0.015(7) -0.001(8)
Cl4 0.039(2) 0.065(3) 0.052(3) 0.000 0.0075(19) 0.000
Cu4 0.262(8) 0.228(7) 0.301(9) 0.007(7) 0.064(7) -0.003(6)
N4 0.030(5) 0.078(8) 0.030(5) -0.006(5) 0.005(4) -0.002(5)
C4 0.034(7) 0.079(10) 0.059(9) -0.008(8) 0.015(6) 0.004(7)
N5 0.038(5) 0.043(6) 0.029(5) -0.003(4) -0.004(4) -0.010(4)
Cl5 0.0354(13) 0.068(2) 0.0426(15) 0.0156(14) 0.0090(13) 0.0102(14)
C5 0.032(6) 0.074(9) 0.048(7) -0.018(7) 0.000(5) 0.005(6)
N6 0.028(4) 0.032(5) 0.037(5) -0.009(4) 0.001(4) -0.004(4)
C6 0.032(6) 0.044(7) 0.039(6) -0.003(5) -0.001(5) 0.002(5)
Cl6 0.220(13) 0.293(18) 0.268(16) 0.090(14) -0.069(11) 0.013(12)
N10 0.047(6) 0.045(6) 0.028(5) 0.009(4) 0.008(4) 0.000(5)
Cl7 0.37(2) 0.081(6) 0.271(17) 0.000 0.223(17) 0.000
C7 0.034(7) 0.091(11) 0.083(11) 0.019(10) -0.022(7) -0.015(7)
N7 0.053(6) 0.054(6) 0.033(5) -0.007(5) -0.003(4) -0.010(5)
C8 0.044(8) 0.077(11) 0.075(11) -0.004(9) -0.026(8) -0.010(8)
N8 0.046(5) 0.032(5) 0.032(5) 0.001(4) -0.003(4) -0.007(4)
C9 0.070(10) 0.071(10) 0.076(11) 0.013(9) -0.039(9) -0.022(9)
N9 0.039(5) 0.038(5) 0.035(5) -0.005(4) 0.005(4) -0.003(4)
C10 0.045(7) 0.079(10) 0.041(7) -0.001(7) -0.016(6) -0.012(7)
C11 0.035(6) 0.059(8) 0.041(7) -0.001(6) -0.016(5) -0.003(6)
C12 0.024(5) 0.044(6) 0.031(6) 0.000(5) -0.007(4) -0.009(4)
C13 0.033(5) 0.029(6) 0.035(5) -0.002(4) -0.009(4) -0.002(4)
C14 0.028(5) 0.021(5) 0.039(6) -0.006(4) 0.002(4) 0.002(4)
C15 0.022(5) 0.100(11) 0.050(8) -0.018(8) -0.003(5) -0.001(6)
C16 0.044(7) 0.083(11) 0.049(8) -0.018(8) -0.007(6) -0.006(7)
C17 0.031(6) 0.105(12) 0.061(9) -0.046(9) -0.009(6) 0.017(7)
C18 0.025(6) 0.104(12) 0.058(8) -0.039(9) 0.000(5) 0.003(7)
C19 0.028(5) 0.037(6) 0.032(5) -0.010(5) 0.000(4) -0.007(5)
C20 0.042(7) 0.037(7) 0.061(8) -0.010(6) 0.018(6) -0.006(5)
C21 0.034(6) 0.077(10) 0.058(8) -0.015(7) 0.014(6) 0.005(6)
C22 0.057(8) 0.062(9) 0.066(9) -0.021(8) 0.024(7) -0.002(7)
C23 0.043(7) 0.073(9) 0.047(7) -0.024(7) 0.008(6) 0.017(7)
C24 0.042(6) 0.031(6) 0.036(6) -0.010(5) 0.010(5) -0.008(5)
C25 0.029(5) 0.036(6) 0.034(6) -0.002(5) 0.008(4) 0.002(5)
C38 0.041(6) 0.024(5) 0.035(6) 0.002(4) -0.011(5) 0.007(5)
C39 0.073(9) 0.046(7) 0.031(6) -0.005(6) -0.011(6) -0.005(7)
C40 0.069(9) 0.038(7) 0.052(8) 0.002(6) -0.014(7) -0.002(7)
C41 0.086(11) 0.040(7) 0.057(8) 0.021(7) -0.006(8) -0.015(7)
C42 0.088(11) 0.058(9) 0.037(7) 0.007(6) 0.002(7) -0.021(8)
C26 0.043(7) 0.044(7) 0.041(6) 0.003(5) -0.007(5) -0.013(6)
C27 0.067(9) 0.055(8) 0.050(7) -0.005(6) -0.006(7) -0.028(7)
C28 0.095(11) 0.022(6) 0.058(8) -0.010(6) 0.009(8) -0.010(7)
C29 0.072(10) 0.073(11) 0.039(8) -0.018(7) 0.004(7) -0.017(8)
C30 0.060(9) 0.075(10) 0.041(7) -0.014(7) -0.001(6) -0.016(8)
C31 0.055(7) 0.026(6) 0.038(6) 0.015(5) -0.007(5) -0.009(5)
C32 0.041(7) 0.057(8) 0.046(7) 0.012(6) -0.001(5) -0.009(6)
C33 0.072(9) 0.059(9) 0.058(9) 0.016(7) 0.006(8) -0.007(8)
C34 0.069(9) 0.085(11) 0.032(6) 0.021(7) 0.014(6) 0.001(9)
C35 0.049(7) 0.054(8) 0.038(6) 0.007(6) 0.005(6) -0.009(7)
C36 0.037(6) 0.062(8) 0.024(5) 0.009(5) 0.001(5) -0.013(6)
C37 0.036(6) 0.046(7) 0.035(6) 0.002(5) 0.000(5) -0.005(5)

loop_
_atom_type_symbol
_atom_type_description
_atom_type_scat_dispersion_real
_atom_type_scat_dispersion_imag
_atom_type_scat_source
C C 0.0033 0.0016 'International Tables Vol C Tables 4.2.6.8 and 6.1.1.4'
H H 0.0000 0.0000 'International Tables Vol C Tables 4.2.6.8 and 6.1.1.4'
N N 0.0061 0.0033 'International Tables Vol C Tables 4.2.6.8 and 6.1.1.4'
Cl Cl 0.1484 0.1585 'International Tables Vol C Tables 4.2.6.8 and 6.1.1.4'
Cu Cu 0.3201 1.2651 'International Tables Vol C Tables 4.2.6.8 and 6.1.1.4'

loop_
_geom_angle_atom_site_label_1
_geom_angle_atom_site_label_2
_geom_angle_atom_site_label_3
_geom_angle
_geom_angle_site_symmetry_3
N2 Cu1 N5 85.2(4) .
N2 Cu1 N4 163.9(4) .
N5 Cu1 N4 80.5(4) .
N2 Cu1 N1 80.3(4) .
N5 Cu1 N1 164.2(4) .
N4 Cu1 N1 112.8(4) .
N2 Cu1 Cl5 100.3(3) .
N5 Cu1 Cl5 101.7(3) .
N4 Cu1 Cl5 89.9(3) .
N1 Cu1 Cl5 87.2(3) .
C1 N1 C5 119.5(10) .
C1 N1 Cu1 113.1(8) .
C5 N1 Cu1 127.4(8) .
N1 C1 C2 120.7(13) .
N1 C1 C6 114.5(10) .
C2 C1 C6 124.7(12) .
N8 Cu2 N7 80.6(4) .
N8 Cu2 N10 87.5(4) .
N7 Cu2 N10 167.1(4) .
N8 Cu2 Cl1 130.0(3) .
N7 Cu2 Cl1 94.9(3) .
N10 Cu2 Cl1 96.6(3) .
N8 Cu2 Cl4 117.4(3) .
N7 Cu2 Cl4 90.1(3) .
N10 Cu2 Cl4 90.9(3) .
Cl1 Cu2 Cl4 112.35(11) .
C12 N2 C6 111.3(9) .
C12 N2 Cu1 134.6(7) .
C6 N2 Cu1 114.1(8) .
C1 C2 C3 118.6(14) .
Cl3 Cu3 Cl2 175.0(3) .
C6 N3 C7 130.5(13) .
C6 N3 C11 109.8(9) .
C7 N3 C11 119.6(12) .
C4 C3 C2 120.9(13) .
Cu2 Cl4 Cu2 161.3(2) 3_655
Cl6 Cu4 Cl7 168.5(6) .
C18 N4 C14 115.6(10) .
C18 N4 Cu1 129.0(9) .
C14 N4 Cu1 114.7(8) .
C3 C4 C5 117.5(14) .
C19 N5 C25 110.3(9) .
C19 N5 Cu1 113.5(7) .
C25 N5 Cu1 135.6(8) .
N1 C5 C4 122.4(12) .
C19 N6 C20 133.0(10) .
C19 N6 C24 107.1(8) .
C20 N6 C24 119.9(9) .
N2 C6 N3 106.3(10) .
N2 C6 C1 117.6(10) .
N3 C6 C1 136.1(10) .
C38 N10 C42 118.4(11) .
C38 N10 Cu2 131.8(7) .
C42 N10 Cu2 109.8(8) .
Cu4 Cl7 Cu4 144.5(6) 3_755
C8 C7 N3 118.1(17) .
C26 N7 C30 117.8(12) .
C26 N7 Cu2 116.3(8) .
C30 N7 Cu2 125.7(10) .
C7 C8 C9 125.0(15) .
C31 N8 C37 109.9(10) .
C31 N8 Cu2 114.4(7) .
C37 N8 Cu2 135.6(8) .
C8 C9 C10 119.2(15) .
C32 N9 C36 120.9(10) .
C32 N9 C31 130.7(11) .
C36 N9 C31 108.4(9) .
C9 C10 C11 118.2(15) .
C10 C11 N3 119.6(11) .
C10 C11 C12 135.0(12) .
N3 C11 C12 105.3(10) .
N2 C12 C11 107.2(9) .
N2 C12 C13 125.7(9) .
C11 C12 C13 127.1(10) .
C37 C13 C12 106.5(9) .
C37 C13 C25 107.5(9) .
C12 C13 C25 113.3(9) .
C37 C13 C38 116.3(9) .
C12 C13 C38 108.2(9) .
C25 C13 C38 105.3(8) .
N4 C14 C15 122.3(10) .
N4 C14 C19 110.4(9) .
C15 C14 C19 127.3(10) .
C16 C15 C14 122.1(12) .
C15 C16 C17 116.8(12) .
C18 C17 C16 116.3(12) .
N4 C18 C17 126.5(12) .
N5 C19 N6 108.9(9) .
N5 C19 C14 119.6(9) .
N6 C19 C14 131.5(9) .
C21 C20 N6 119.6(12) .
C20 C21 C22 120.9(12) .
C23 C22 C21 119.6(12) .
C22 C23 C24 120.2(13) .
C25 C24 C23 135.3(11) .
C25 C24 N6 104.9(9) .
C23 C24 N6 119.6(11) .
N5 C25 C24 108.8(10) .
N5 C25 C13 124.5(10) .
C24 C25 C13 126.5(10) .
N10 C38 C39 121.9(10) .
N10 C38 C13 124.6(9) .
C39 C38 C13 113.5(10) .
C40 C39 C38 120.3(12) .
C39 C40 C41 118.5(13) .
C40 C41 C42 119.0(12) .
N10 C42 C41 121.8(13) .
N7 C26 C27 123.0(12) .
N7 C26 C31 110.6(10) .
C27 C26 C31 126.5(11) .
C26 C27 C28 117.5(13) .
C29 C28 C27 119.5(13) .
C28 C29 C30 119.4(13) .
N7 C30 C29 122.6(14) .
N8 C31 N9 107.7(10) .
N8 C31 C26 117.8(10) .
N9 C31 C26 134.3(10) .
C33 C32 N9 120.2(14) .
C32 C33 C34 120.5(13) .
C35 C34 C33 119.7(12) .
C34 C35 C36 118.3(13) .
N9 C36 C37 107.3(9) .
N9 C36 C35 120.1(11) .
C37 C36 C35 132.6(12) .
N8 C37 C36 106.7(11) .
N8 C37 C13 124.0(10) .
C36 C37 C13 129.2(11) .

loop_
_geom_bond_atom_site_label_1
_geom_bond_atom_site_label_2
_geom_bond_distance
_geom_bond_site_symmetry_2
Cu1 N2 1.964(9) .
Cu1 N5 1.965(10) .
Cu1 N4 2.059(10) .
Cu1 N1 2.081(9) .
Cu1 Cl5 2.520(3) .
Cl1 Cu2 2.295(4) .
N1 C1 1.328(15) .
N1 C5 1.332(15) .
C1 C2 1.386(17) .
C1 C6 1.427(17) .
Cu2 N8 1.933(9) .
Cu2 N7 2.024(11) .
Cu2 N10 2.044(10) .
Cu2 Cl4 2.531(2) .
Cl2 Cu3 2.080(5) .
N2 C12 1.353(14) .
N2 C6 1.361(14) .
C2 C3 1.41(2) .
Cu3 Cl3 2.073(5) .
N3 C6 1.374(15) .
N3 C7 1.397(16) .
N3 C11 1.399(17) .
C3 C4 1.31(2) .
Cl4 Cu2 2.531(2) 3_655
Cu4 Cl6 2.027(16) .
Cu4 Cl7 2.590(9) .
N4 C18 1.329(16) .
N4 C14 1.344(14) .
C4 C5 1.416(17) .
N5 C19 1.324(14) .
N5 C25 1.332(14) .
N6 C19 1.366(14) .
N6 C20 1.402(15) .
N6 C24 1.420(14) .
N10 C38 1.318(14) .
N10 C42 1.334(16) .
Cl7 Cu4 2.590(9) 3_755
C7 C8 1.32(2) .
N7 C26 1.333(15) .
N7 C30 1.336(16) .
C8 C9 1.34(2) .
N8 C31 1.352(15) .
N8 C37 1.360(14) .
C9 C10 1.39(2) .
N9 C32 1.339(16) .
N9 C36 1.367(16) .
N9 C31 1.379(14) .
C10 C11 1.397(17) .
C11 C12 1.419(15) .
C12 C13 1.527(15) .
C13 C37 1.510(16) .
C13 C25 1.543(15) .
C13 C38 1.590(16) .
C14 C15 1.378(16) .
C14 C19 1.476(15) .
C15 C16 1.330(19) .
C16 C17 1.450(19) .
C17 C18 1.357(18) .
C20 C21 1.338(17) .
C21 C22 1.46(2) .
C22 C23 1.351(19) .
C23 C24 1.395(16) .
C24 C25 1.390(16) .
C38 C39 1.388(17) .
C39 C40 1.348(19) .
C40 C41 1.36(2) .
C41 C42 1.40(2) .
C26 C27 1.383(19) .
C26 C31 1.460(17) .
C27 C28 1.403(19) .
C28 C29 1.34(2) .
C29 C30 1.38(2) .
C32 C33 1.328(18) .
C33 C34 1.44(2) .
C34 C35 1.33(2) .
C35 C36 1.418(16) .
C36 C37 1.408(17) .

loop_
_geom_hbond_atom_site_label_D
_geom_hbond_atom_site_label_H
_geom_hbond_atom_site_label_A
_geom_hbond_distance_DH
_geom_hbond_distance_HA
_geom_hbond_distance_DA
_geom_hbond_angle_DHA
_geom_hbond_site_symmetry_A
C22 H22 Cl1 0.93 2.68 3.535(14) 153.7 3_655
C39 H39 Cl2 0.93 2.68 3.527(13) 151.0 5_545
C33 H33 Cl5 0.93 2.70 3.465(14) 139.5 4_575
C20 H20 Cl5 0.93 2.81 3.715(15) 165.4 8_465
C18 H18 Cl2 0.93 2.58 3.316(14) 136.2 8_565
C9 H9 Cl7 0.93 2.68 3.49(2) 146.3 1_565
C15 H15 Cl5 0.93 2.66 3.482(12) 147.5 8_465
C35 H35 Cl5 0.93 2.73 3.586(13) 153.1 .
